data_4033325
loop_
_publ_author_name
'Jones, Jason W.'
'Price, Jr, Terry L'
'Huang, Feihe'
'Zakharov, Lev'
'Rheingold, Arnold L.'
'Slebodnick, Carla'
'Gibson, Harry W.'

_publ_section_title
;
 Pseudocryptand Hosts for Paraquats and Diquats.
;
_journal_issue 2
_journal_name_full 'The Journal of organic chemistry'
_journal_page_first 823
_journal_page_last 834
_journal_paper_doi 10.1021/acs.joc.7b02812
_journal_volume 83
_journal_year 2018
_chemical_formula_moiety 'C30 H44 O12, C12 H12 N2, 2(C2 F3 O2), H2 O'
_chemical_formula_sum 'C46 H58 F6 N2 O17'
_chemical_formula_weight 1024.94
_space_group_IT_number 7
_space_group_name_Hall 'P -2yac'
_space_group_name_H-M_alt 'P 1 n 1'
_symmetry_cell_setting monoclinic
_symmetry_space_group_name_Hall 'P -2yac'
_symmetry_space_group_name_H-M 'P 1 n 1'
_atom_sites_solution_hydrogens geom
_atom_sites_solution_primary direct
_atom_sites_solution_secondary difmap
_audit_creation_method SHELXL-97
_cell_angle_alpha 90.00
_cell_angle_beta 97.322(9)
_cell_angle_gamma 90.00
_cell_formula_units_Z 2
_cell_length_a 11.2302(13)
_cell_length_b 9.7297(11)
_cell_length_c 21.768(2)
_cell_measurement_reflns_used 3717
_cell_measurement_temperature 100(2)
_cell_measurement_theta_max 21.54
_cell_measurement_theta_min 2.19
_cell_volume 2359.1(4)
_computing_cell_refinement 'CrysAlis (Oxford Diffraction)'
_computing_data_collection 'CrysAlis (Oxford Diffraction)'
_computing_data_reduction 'CrysAlis (Oxford Diffraction)'
_computing_molecular_graphics 'Bruker SHELXTL'
_computing_publication_material 'Bruker SHELXTL'
_computing_structure_refinement 'SHELXL-97 (Sheldrick, 1997)'
_computing_structure_solution 'SHELXS-97 (Sheldrick, 1990)'
_diffrn_ambient_temperature 100(2)
_diffrn_detector CCD
_diffrn_detector_type 'Oxford Diffraction Sapphire 3 CCD'
_diffrn_measured_fraction_theta_full 0.995
_diffrn_measured_fraction_theta_max 0.995
_diffrn_measurement_device '\k-geometry diffractometer'
_diffrn_measurement_device_type 'Oxford Diffraction Xcalibur'
_diffrn_measurement_method 'phi and omega scans'
_diffrn_radiation_monochromator graphite
_diffrn_radiation_probe x-ray
_diffrn_radiation_type MoK\a
_diffrn_radiation_wavelength 0.71073
_diffrn_reflns_av_R_equivalents 0.0391
_diffrn_reflns_av_sigmaI/netI 0.0628
_diffrn_reflns_limit_h_max 13
_diffrn_reflns_limit_h_min -13
_diffrn_reflns_limit_k_max 11
_diffrn_reflns_limit_k_min -10
_diffrn_reflns_limit_l_max 25
_diffrn_reflns_limit_l_min -16
_diffrn_reflns_number 10773
_diffrn_reflns_theta_full 25.05
_diffrn_reflns_theta_max 25.05
_diffrn_reflns_theta_min 4.22
_diffrn_source 'fine-focus sealed tube'
_diffrn_source_current 40
_diffrn_source_voltage 50
_diffrn_standards_decay_% <2%
_diffrn_standards_interval_count 50
_diffrn_standards_number 2
_exptl_absorpt_coefficient_mu 0.124
_exptl_absorpt_correction_type none
_exptl_crystal_colour yellow
_exptl_crystal_density_diffrn 1.443
_exptl_crystal_density_method 'not measured'
_exptl_crystal_description plate
_exptl_crystal_F_000 1076
_exptl_crystal_size_max 0.143
_exptl_crystal_size_mid 0.132
_exptl_crystal_size_min 0.034
_refine_diff_density_max 0.312
_refine_diff_density_min -0.195
_refine_diff_density_rms 0.048
_refine_ls_extinction_method none
_refine_ls_goodness_of_fit_ref 1.053
_refine_ls_hydrogen_treatment mixed
_refine_ls_matrix_type full
_refine_ls_number_parameters 650
_refine_ls_number_reflns 4176
_refine_ls_number_restraints 4
_refine_ls_restrained_S_all 1.052
_refine_ls_R_factor_all 0.0684
_refine_ls_R_factor_gt 0.0503
_refine_ls_shift/su_max 0.001
_refine_ls_shift/su_mean 0.000
_refine_ls_structure_factor_coef Fsqd
_refine_ls_weighting_details 'calc w=1/[\s^2^(Fo^2^)+(0.0387P)^2^+0.0000P] where P=(Fo^2^+2Fc^2^)/3'
_refine_ls_weighting_scheme calc
_refine_ls_wR_factor_gt 0.0829
_refine_ls_wR_factor_ref 0.0906
_reflns_number_gt 3407
_reflns_number_total 4176
_reflns_threshold_expression >2sigma(I)
_cod_data_source_file jo7b02812_si_004.cif
_cod_data_source_block cs725
_cod_depositor_comments 'Adding full bibliography for 4033323--4033325.cif.'
_cod_original_cell_volume 2359.1(5)
_cod_original_sg_symbol_H-M 'P n'
_cod_database_code 4033325

loop_
_symmetry_equiv_pos_as_xyz
'x, y, z'
'x+1/2, -y, z+1/2'

loop_
_atom_site_label
_atom_site_type_symbol
_atom_site_fract_x
_atom_site_fract_y
_atom_site_fract_z
_atom_site_U_iso_or_equiv
_atom_site_adp_type
_atom_site_occupancy
_atom_site_symmetry_multiplicity
_atom_site_calc_flag
_atom_site_refinement_flags
O1 O 0.3338(3) 0.4914(3) 0.24898(14) 0.0215(7) Uani 1 1 d .
O2 O 0.3129(3) 0.5268(3) 0.12034(13) 0.0211(7) Uani 1 1 d .
O3 O 0.4676(3) 0.5794(3) 0.03351(13) 0.0207(7) Uani 1 1 d .
O4 O 0.7172(3) 0.4988(3) 0.06259(13) 0.0232(7) Uani 1 1 d .
O5 O 0.9055(3) 0.4606(3) 0.16077(13) 0.0220(7) Uani 1 1 d .
O6 O 0.5330(3) 0.5877(3) 0.44992(14) 0.0236(8) Uani 1 1 d .
O7 O 0.7098(3) 0.7467(3) 0.50932(14) 0.0246(8) Uani 1 1 d .
O8 O 0.9500(3) 0.8719(3) 0.52029(14) 0.0231(7) Uani 1 1 d .
O9 O 1.0954(3) 0.8357(3) 0.42587(14) 0.0257(8) Uani 1 1 d .
O10 O 1.1114(3) 0.5794(3) 0.35821(14) 0.0229(7) Uani 1 1 d .
O11 O 0.5476(3) 0.0447(3) 0.37519(15) 0.0296(8) Uani 1 1 d .
H11A H 0.5246 -0.0010 0.3431 0.044 Uiso 1 1 calc R
O12 O 0.9159(3) 0.0309(3) 0.30675(15) 0.0293(8) Uani 1 1 d .
H12A H 0.9082 -0.0116 0.2729 0.044 Uiso 1 1 calc R
C1 C 0.3844(4) 0.4396(5) 0.3045(2) 0.0163(10) Uani 1 1 d .
C2 C 0.4348(4) 0.5382(5) 0.3460(2) 0.0166(10) Uani 1 1 d .
H2A H 0.4346 0.6323 0.3343 0.020 Uiso 1 1 calc R
C3 C 0.4855(4) 0.4983(5) 0.4048(2) 0.0204(11) Uani 1 1 d .
C4 C 0.4890(4) 0.3602(5) 0.4213(2) 0.0230(11) Uani 1 1 d .
H4A H 0.5241 0.3334 0.4616 0.028 Uiso 1 1 calc R
C5 C 0.4415(4) 0.2616(5) 0.3795(2) 0.0203(11) Uani 1 1 d .
C6 C 0.3877(4) 0.3022(5) 0.3202(2) 0.0198(11) Uani 1 1 d .
H6A H 0.3539 0.2354 0.2913 0.024 Uiso 1 1 calc R
C7 C 0.9592(4) 0.4157(5) 0.2178(2) 0.0169(10) Uani 1 1 d .
C8 C 1.0070(4) 0.5208(4) 0.2567(2) 0.0165(10) Uani 1 1 d .
H8A H 1.0015 0.6141 0.2437 0.020 Uiso 1 1 calc R
C9 C 1.0629(4) 0.4854(5) 0.3151(2) 0.0202(11) Uani 1 1 d .
C10 C 1.0692(4) 0.3486(5) 0.3345(2) 0.0213(11) Uani 1 1 d .
H10A H 1.1062 0.3257 0.3749 0.026 Uiso 1 1 calc R
C11 C 1.0216(4) 0.2475(5) 0.2952(2) 0.0214(11) Uani 1 1 d .
C12 C 0.9649(4) 0.2797(5) 0.2356(2) 0.0199(10) Uani 1 1 d .
H12B H 0.9314 0.2095 0.2083 0.024 Uiso 1 1 calc R
C13 C 0.2686(4) 0.3961(5) 0.2063(2) 0.0189(10) Uani 1 1 d .
H13A H 0.2036 0.3515 0.2258 0.023 Uiso 1 1 calc R
H13B H 0.3232 0.3239 0.1942 0.023 Uiso 1 1 calc R
C14 C 0.2170(4) 0.4769(5) 0.1507(2) 0.0194(10) Uani 1 1 d .
H14A H 0.1637 0.4177 0.1222 0.023 Uiso 1 1 calc R
H14B H 0.1690 0.5548 0.1635 0.023 Uiso 1 1 calc R
C15 C 0.2714(4) 0.5951(5) 0.0640(2) 0.0228(11) Uani 1 1 d .
H15A H 0.2054 0.6589 0.0704 0.027 Uiso 1 1 calc R
H15B H 0.2403 0.5271 0.0321 0.027 Uiso 1 1 calc R
C16 C 0.3725(4) 0.6729(5) 0.0429(2) 0.0216(11) Uani 1 1 d .
H16A H 0.3446 0.7214 0.0038 0.026 Uiso 1 1 calc R
H16B H 0.4023 0.7423 0.0744 0.026 Uiso 1 1 calc R
C17 C 0.5673(4) 0.6511(5) 0.0145(2) 0.0243(11) Uani 1 1 d .
H17A H 0.5984 0.7182 0.0468 0.029 Uiso 1 1 calc R
H17B H 0.5412 0.7024 -0.0241 0.029 Uiso 1 1 calc R
C18 C 0.6637(4) 0.5531(5) 0.0040(2) 0.0281(12) Uani 1 1 d .
H18A H 0.6298 0.4772 -0.0231 0.034 Uiso 1 1 calc R
H18B H 0.7255 0.6005 -0.0169 0.034 Uiso 1 1 calc R
C19 C 0.8270(4) 0.4304(5) 0.0561(2) 0.0236(12) Uani 1 1 d .
H19A H 0.8875 0.4981 0.0462 0.028 Uiso 1 1 calc R
H19B H 0.8141 0.3631 0.0218 0.028 Uiso 1 1 calc R
C20 C 0.8710(4) 0.3585(5) 0.1149(2) 0.0214(11) Uani 1 1 d .
H20A H 0.8069 0.2996 0.1279 0.026 Uiso 1 1 calc R
H20B H 0.9406 0.2996 0.1091 0.026 Uiso 1 1 calc R
C21 C 0.5418(4) 0.7291(5) 0.4330(2) 0.0229(11) Uani 1 1 d .
H21A H 0.4612 0.7664 0.4181 0.027 Uiso 1 1 calc R
H21B H 0.5931 0.7387 0.3994 0.027 Uiso 1 1 calc R
C22 C 0.5957(4) 0.8041(5) 0.4894(2) 0.0219(11) Uani 1 1 d .
H22A H 0.6040 0.9028 0.4798 0.026 Uiso 1 1 calc R
H22B H 0.5434 0.7955 0.5225 0.026 Uiso 1 1 calc R
C23 C 0.7708(4) 0.8183(5) 0.5615(2) 0.0267(12) Uani 1 1 d .
H23A H 0.8216 0.7526 0.5878 0.032 Uiso 1 1 calc R
H23B H 0.7108 0.8566 0.5864 0.032 Uiso 1 1 calc R
C24 C 0.8482(4) 0.9331(5) 0.5425(2) 0.0227(11) Uani 1 1 d .
H24A H 0.8028 0.9892 0.5095 0.027 Uiso 1 1 calc R
H24B H 0.8742 0.9934 0.5783 0.027 Uiso 1 1 calc R
C25 C 1.0341(4) 0.9720(5) 0.5064(2) 0.0236(11) Uani 1 1 d .
H25A H 1.0630 1.0249 0.5442 0.028 Uiso 1 1 calc R
H25B H 0.9951 1.0368 0.4750 0.028 Uiso 1 1 calc R
C26 C 1.1372(4) 0.9040(5) 0.4824(2) 0.0260(12) Uani 1 1 d .
H26A H 1.1983 0.9734 0.4751 0.031 Uiso 1 1 calc R
H26B H 1.1747 0.8368 0.5131 0.031 Uiso 1 1 calc R
C27 C 1.1888(4) 0.7937(5) 0.3926(2) 0.0224(11) Uani 1 1 d .
H27A H 1.2469 0.7361 0.4192 0.027 Uiso 1 1 calc R
H27B H 1.2317 0.8750 0.3792 0.027 Uiso 1 1 calc R
C28 C 1.1356(4) 0.7131(5) 0.3372(2) 0.0244(11) Uani 1 1 d .
H28A H 1.0605 0.7571 0.3179 0.029 Uiso 1 1 calc R
H28B H 1.1926 0.7086 0.3062 0.029 Uiso 1 1 calc R
C29 C 0.4466(4) 0.1113(5) 0.3962(2) 0.0259(12) Uani 1 1 d .
H29A H 0.4516 0.1016 0.4418 0.031 Uiso 1 1 calc R
H29B H 0.3718 0.0658 0.3775 0.031 Uiso 1 1 calc R
C30 C 1.0285(4) 0.0990(5) 0.3151(2) 0.0267(12) Uani 1 1 d .
H30A H 1.0846 0.0499 0.2912 0.032 Uiso 1 1 calc R
H30B H 1.0618 0.0943 0.3594 0.032 Uiso 1 1 calc R
N1 N 0.7353(3) 0.6332(4) 0.27693(16) 0.0180(9) Uani 1 1 d .
N2 N 0.6043(3) 0.4440(4) 0.19752(16) 0.0167(9) Uani 1 1 d .
C31 C 0.7881(4) 0.7313(5) 0.3157(2) 0.0239(11) Uani 1 1 d .
H31A H 0.7942 0.8228 0.3011 0.029 Uiso 1 1 calc R
C32 C 0.8327(4) 0.6995(5) 0.3756(2) 0.0246(11) Uani 1 1 d .
H32A H 0.8714 0.7677 0.4024 0.029 Uiso 1 1 calc R
C33 C 0.8206(4) 0.5678(5) 0.3964(2) 0.0239(11) Uani 1 1 d .
H33A H 0.8491 0.5452 0.4381 0.029 Uiso 1 1 calc R
C34 C 0.7669(4) 0.4673(5) 0.3569(2) 0.0216(11) Uani 1 1 d .
H34A H 0.7597 0.3757 0.3711 0.026 Uiso 1 1 calc R
C35 C 0.7239(4) 0.5027(5) 0.2964(2) 0.0162(10) Uani 1 1 d .
C36 C 0.6704(4) 0.4002(5) 0.2509(2) 0.0174(10) Uani 1 1 d .
C37 C 0.6884(4) 0.2600(5) 0.2600(2) 0.0216(11) Uani 1 1 d .
H37A H 0.7335 0.2269 0.2969 0.026 Uiso 1 1 calc R
C38 C 0.6397(4) 0.1684(5) 0.2144(2) 0.0241(11) Uani 1 1 d .
H38A H 0.6513 0.0723 0.2202 0.029 Uiso 1 1 calc R
C39 C 0.5750(4) 0.2170(5) 0.1613(2) 0.0238(11) Uani 1 1 d .
H39A H 0.5420 0.1549 0.1300 0.029 Uiso 1 1 calc R
C40 C 0.5580(4) 0.3561(5) 0.1535(2) 0.0201(11) Uani 1 1 d .
H40A H 0.5131 0.3900 0.1166 0.024 Uiso 1 1 calc R
C41 C 0.5828(4) 0.5929(4) 0.1894(2) 0.0184(10) Uani 1 1 d .
H41A H 0.5184 0.6224 0.2137 0.022 Uiso 1 1 calc R
H41B H 0.5567 0.6137 0.1452 0.022 Uiso 1 1 calc R
C42 C 0.6961(4) 0.6683(5) 0.21099(19) 0.0199(10) Uani 1 1 d .
H42A H 0.7593 0.6422 0.1854 0.024 Uiso 1 1 calc R
H42B H 0.6825 0.7686 0.2067 0.024 Uiso 1 1 calc R
F1 F 0.3043(3) 1.0548(3) 0.19535(14) 0.0415(8) Uani 1 1 d .
F2 F 0.2602(3) 0.8429(4) 0.18252(18) 0.0635(11) Uani 1 1 d .
F3 F 0.2902(3) 0.9307(4) 0.27403(15) 0.0518(9) Uani 1 1 d .
O13 O 0.4989(3) 0.8880(3) 0.16976(16) 0.0286(8) Uani 1 1 d .
O14 O 0.5194(3) 0.8787(4) 0.27393(15) 0.0378(9) Uani 1 1 d .
C43 C 0.4628(4) 0.8949(5) 0.2205(2) 0.0249(11) Uani 1 1 d .
C44 C 0.3287(5) 0.9287(5) 0.2183(2) 0.0281(12) Uani 1 1 d .
F4 F 0.8422(4) 0.8238(4) 0.05456(18) 0.0782(12) Uani 1 1 d .
F5 F 0.9879(4) 0.7385(4) 0.11301(17) 0.0717(12) Uani 1 1 d .
F6 F 1.0082(4) 0.9288(4) 0.07257(19) 0.0862(13) Uani 1 1 d .
O15 O 0.9166(4) 0.8776(4) 0.20536(18) 0.0485(11) Uani 1 1 d .
O16 O 0.8267(4) 1.0322(5) 0.1378(2) 0.0701(14) Uani 1 1 d .
C45 C 0.8869(5) 0.9287(6) 0.1541(3) 0.0388(14) Uani 1 1 d .
C46 C 0.9303(5) 0.8576(6) 0.0988(3) 0.0367(13) Uani 1 1 d .
O17 O 0.7874(4) 0.1330(4) 0.40110(17) 0.0338(9) Uani 1 1 d D
H17C H 0.721(3) 0.098(6) 0.389(3) 0.06(2) Uiso 1 1 d D
H17D H 0.819(6) 0.091(7) 0.373(3) 0.09(3) Uiso 1 1 d D

loop_
_atom_site_aniso_label
_atom_site_aniso_U_11
_atom_site_aniso_U_22
_atom_site_aniso_U_33
_atom_site_aniso_U_23
_atom_site_aniso_U_13
_atom_site_aniso_U_12
O1 0.0237(18) 0.0217(19) 0.0177(17) -0.0011(14) -0.0030(14) -0.0031(14)
O2 0.0198(16) 0.0276(19) 0.0160(17) 0.0053(14) 0.0021(14) 0.0016(14)
O3 0.0216(18) 0.0217(18) 0.0191(17) 0.0013(14) 0.0036(14) 0.0042(14)
O4 0.0202(17) 0.0316(19) 0.0182(18) 0.0015(14) 0.0040(14) 0.0031(14)
O5 0.0257(17) 0.0215(18) 0.0171(17) -0.0032(14) -0.0045(15) 0.0017(15)
O6 0.0313(19) 0.0186(18) 0.0194(18) 0.0028(15) -0.0025(15) -0.0088(15)
O7 0.0236(18) 0.0262(18) 0.0212(18) -0.0029(15) -0.0080(14) -0.0006(15)
O8 0.0277(18) 0.0162(18) 0.0251(19) -0.0031(14) 0.0021(15) -0.0025(14)
O9 0.0253(19) 0.031(2) 0.0199(17) -0.0079(15) -0.0001(15) -0.0059(15)
O10 0.0308(18) 0.0185(18) 0.0188(17) -0.0006(14) 0.0010(14) -0.0061(15)
O11 0.033(2) 0.022(2) 0.032(2) -0.0041(16) -0.0017(16) 0.0064(16)
O12 0.0337(19) 0.022(2) 0.033(2) 0.0002(16) 0.0065(17) -0.0077(16)
C1 0.009(2) 0.025(3) 0.014(2) 0.003(2) 0.0013(19) 0.001(2)
C2 0.018(2) 0.013(2) 0.018(3) 0.003(2) 0.001(2) -0.0009(19)
C3 0.015(2) 0.023(3) 0.023(3) -0.003(2) 0.001(2) -0.002(2)
C4 0.022(3) 0.028(3) 0.018(3) 0.002(2) 0.001(2) -0.001(2)
C5 0.020(3) 0.017(3) 0.025(3) 0.004(2) 0.008(2) -0.001(2)
C6 0.020(3) 0.021(3) 0.019(3) -0.004(2) 0.003(2) -0.005(2)
C7 0.012(2) 0.021(3) 0.018(3) 0.000(2) 0.0036(19) 0.002(2)
C8 0.015(2) 0.014(2) 0.021(3) 0.005(2) 0.003(2) 0.0017(19)
C9 0.018(2) 0.020(3) 0.024(3) -0.002(2) 0.005(2) 0.001(2)
C10 0.022(3) 0.026(3) 0.016(2) 0.000(2) 0.005(2) 0.003(2)
C11 0.014(2) 0.024(3) 0.028(3) 0.004(2) 0.009(2) 0.000(2)
C12 0.016(2) 0.020(3) 0.025(3) -0.001(2) 0.006(2) 0.002(2)
C13 0.020(2) 0.018(3) 0.018(3) -0.003(2) 0.003(2) -0.003(2)
C14 0.020(2) 0.022(3) 0.017(3) -0.001(2) 0.004(2) 0.004(2)
C15 0.023(3) 0.030(3) 0.015(3) 0.002(2) 0.003(2) 0.006(2)
C16 0.023(3) 0.025(3) 0.016(2) 0.002(2) -0.001(2) 0.003(2)
C17 0.028(3) 0.023(3) 0.023(3) 0.005(2) 0.004(2) 0.000(2)
C18 0.029(3) 0.037(3) 0.018(3) 0.004(2) 0.002(2) 0.004(2)
C19 0.018(3) 0.032(3) 0.021(3) -0.003(2) 0.003(2) -0.001(2)
C20 0.017(2) 0.024(3) 0.022(3) -0.006(2) -0.001(2) -0.002(2)
C21 0.026(3) 0.018(3) 0.023(3) 0.002(2) -0.003(2) -0.004(2)
C22 0.024(3) 0.018(3) 0.024(3) 0.002(2) 0.005(2) -0.002(2)
C23 0.031(3) 0.029(3) 0.019(3) -0.004(2) -0.004(2) -0.007(2)
C24 0.030(3) 0.021(3) 0.017(3) 0.000(2) 0.004(2) 0.001(2)
C25 0.031(3) 0.018(3) 0.022(3) -0.002(2) 0.003(2) -0.007(2)
C26 0.029(3) 0.024(3) 0.024(3) -0.006(2) -0.001(2) -0.006(2)
C27 0.021(3) 0.025(3) 0.020(3) -0.003(2) 0.002(2) 0.001(2)
C28 0.026(3) 0.023(3) 0.024(3) 0.005(2) 0.005(2) -0.005(2)
C29 0.031(3) 0.022(3) 0.025(3) 0.003(2) 0.003(2) 0.001(2)
C30 0.031(3) 0.022(3) 0.028(3) 0.001(2) 0.005(2) 0.000(2)
N1 0.018(2) 0.017(2) 0.019(2) -0.0020(18) 0.0016(17) -0.0011(17)
N2 0.018(2) 0.015(2) 0.017(2) 0.0026(17) 0.0007(17) 0.0022(17)
C31 0.024(3) 0.020(3) 0.028(3) -0.003(2) 0.004(2) -0.004(2)
C32 0.018(3) 0.034(3) 0.023(3) -0.008(2) 0.003(2) -0.005(2)
C33 0.017(2) 0.031(3) 0.023(3) -0.001(2) 0.000(2) 0.000(2)
C34 0.019(2) 0.024(3) 0.023(3) -0.002(2) 0.006(2) 0.003(2)
C35 0.016(2) 0.018(3) 0.017(3) 0.002(2) 0.008(2) 0.000(2)
C36 0.016(2) 0.019(3) 0.018(3) -0.003(2) 0.005(2) 0.000(2)
C37 0.018(3) 0.024(3) 0.023(3) 0.002(2) 0.003(2) -0.003(2)
C38 0.028(3) 0.016(3) 0.030(3) 0.000(2) 0.007(2) -0.004(2)
C39 0.025(3) 0.021(3) 0.024(3) -0.004(2) -0.001(2) -0.003(2)
C40 0.018(2) 0.028(3) 0.013(2) 0.002(2) -0.002(2) -0.001(2)
C41 0.023(3) 0.012(3) 0.020(3) 0.005(2) 0.001(2) 0.001(2)
C42 0.022(2) 0.021(3) 0.016(2) 0.004(2) -0.002(2) 0.001(2)
F1 0.0442(19) 0.0376(19) 0.0433(19) 0.0121(15) 0.0081(15) 0.0168(15)
F2 0.0353(19) 0.061(2) 0.092(3) -0.040(2) -0.0013(18) -0.0119(17)
F3 0.049(2) 0.070(2) 0.041(2) 0.0143(17) 0.0217(17) 0.0010(18)
O13 0.0332(19) 0.026(2) 0.026(2) -0.0019(16) 0.0036(16) 0.0021(16)
O14 0.047(2) 0.041(2) 0.022(2) -0.0037(16) -0.0079(17) 0.0168(18)
C43 0.029(3) 0.017(3) 0.029(3) -0.001(2) 0.005(2) -0.004(2)
C44 0.038(3) 0.021(3) 0.025(3) 0.002(2) 0.007(2) -0.004(2)
F4 0.069(3) 0.094(3) 0.065(3) -0.037(2) -0.017(2) 0.008(2)
F5 0.099(3) 0.057(2) 0.062(3) -0.002(2) 0.018(2) 0.033(2)
F6 0.112(3) 0.085(3) 0.072(3) 0.007(2) 0.052(3) -0.027(3)
O15 0.069(3) 0.043(3) 0.033(2) -0.003(2) 0.006(2) -0.026(2)
O16 0.079(3) 0.051(3) 0.076(3) -0.019(3) -0.006(3) 0.023(3)
C45 0.039(4) 0.025(3) 0.052(4) -0.007(3) 0.005(3) -0.011(3)
C46 0.043(3) 0.034(3) 0.031(3) 0.006(3) -0.002(3) -0.009(3)
O17 0.034(2) 0.040(2) 0.025(2) -0.0014(19) -0.0037(19) -0.002(2)

loop_
_atom_type_symbol
_atom_type_description
_atom_type_scat_dispersion_real
_atom_type_scat_dispersion_imag
_atom_type_scat_source
C C 0.0033 0.0016 'International Tables Vol C Tables 4.2.6.8 and 6.1.1.4'
H H 0.0000 0.0000 'International Tables Vol C Tables 4.2.6.8 and 6.1.1.4'
N N 0.0061 0.0033 'International Tables Vol C Tables 4.2.6.8 and 6.1.1.4'
O O 0.0106 0.0060 'International Tables Vol C Tables 4.2.6.8 and 6.1.1.4'
F F 0.0171 0.0103 'International Tables Vol C Tables 4.2.6.8 and 6.1.1.4'

loop_
_geom_angle_atom_site_label_1
_geom_angle_atom_site_label_2
_geom_angle_atom_site_label_3
_geom_angle
C1 O1 C13 116.9(3)
C14 O2 C15 112.2(3)
C17 O3 C16 110.9(3)
C19 O4 C18 110.6(3)
C7 O5 C20 117.2(3)
C3 O6 C21 117.4(3)
C22 O7 C23 112.0(3)
C25 O8 C24 111.7(3)
C27 O9 C26 113.2(3)
C9 O10 C28 117.9(3)
O1 C1 C6 124.9(4)
O1 C1 C2 114.2(4)
C6 C1 C2 120.8(4)
C3 C2 C1 119.5(4)
O6 C3 C2 124.0(4)
O6 C3 C4 115.7(4)
C2 C3 C4 120.3(4)
C5 C4 C3 120.3(4)
C4 C5 C6 119.5(4)
C4 C5 C29 120.9(4)
C6 C5 C29 119.5(4)
C1 C6 C5 119.6(4)
C12 C7 O5 123.8(4)
C12 C7 C8 122.3(4)
O5 C7 C8 113.9(4)
C9 C8 C7 118.1(4)
O10 C9 C8 123.7(4)
O10 C9 C10 115.4(4)
C8 C9 C10 120.9(4)
C11 C10 C9 119.7(5)
C10 C11 C12 120.9(4)
C10 C11 C30 120.5(4)
C12 C11 C30 118.7(4)
C7 C12 C11 118.2(4)
O1 C13 C14 107.2(4)
O2 C14 C13 108.5(4)
O2 C15 C16 109.0(4)
O3 C16 C15 109.5(4)
O3 C17 C18 110.2(4)
O4 C18 C17 109.2(4)
O4 C19 C20 109.4(4)
O5 C20 C19 107.8(4)
O6 C21 C22 107.0(4)
O7 C22 C21 108.5(4)
O7 C23 C24 112.2(4)
O8 C24 C23 107.4(4)
O8 C25 C26 109.9(4)
O9 C26 C25 109.0(4)
O9 C27 C28 108.6(4)
O10 C28 C27 107.1(4)
O11 C29 C5 111.6(4)
O12 C30 C11 113.5(4)
C35 N1 C31 121.2(4)
C35 N1 C42 119.4(4)
C31 N1 C42 119.3(4)
C40 N2 C36 122.0(4)
C40 N2 C41 119.9(4)
C36 N2 C41 118.2(4)
N1 C31 C32 120.6(4)
C33 C32 C31 119.0(5)
C32 C33 C34 120.6(5)
C35 C34 C33 118.9(4)
N1 C35 C34 119.7(4)
N1 C35 C36 118.1(4)
C34 C35 C36 122.1(4)
N2 C36 C37 118.7(4)
N2 C36 C35 119.4(4)
C37 C36 C35 121.9(4)
C36 C37 C38 119.4(4)
C39 C38 C37 119.9(4)
C38 C39 C40 119.6(4)
N2 C40 C39 120.3(4)
N2 C41 C42 108.9(3)
N1 C42 C41 109.1(3)
O13 C43 O14 129.6(5)
O13 C43 C44 114.7(4)
O14 C43 C44 115.7(4)
F2 C44 F3 108.2(4)
F2 C44 F1 106.5(4)
F3 C44 F1 104.5(4)
F2 C44 C43 112.2(4)
F3 C44 C43 113.7(4)
F1 C44 C43 111.1(4)
O15 C45 O16 131.6(6)
O15 C45 C46 117.3(5)
O16 C45 C46 111.1(5)
F6 C46 F4 107.0(5)
F6 C46 F5 103.2(5)
F4 C46 F5 104.2(5)
F6 C46 C45 113.9(5)
F4 C46 C45 113.7(5)
F5 C46 C45 113.8(5)

loop_
_geom_bond_atom_site_label_1
_geom_bond_atom_site_label_2
_geom_bond_distance
O1 C1 1.365(5)
O1 C13 1.444(5)
O2 C14 1.419(5)
O2 C15 1.421(5)
O3 C17 1.424(5)
O3 C16 1.438(5)
O4 C19 1.424(5)
O4 C18 1.440(5)
O5 C7 1.380(5)
O5 C20 1.427(5)
O6 C3 1.368(5)
O6 C21 1.431(5)
O7 C22 1.414(5)
O7 C23 1.430(5)
O8 C25 1.416(5)
O8 C24 1.427(5)
O9 C27 1.409(5)
O9 C26 1.424(5)
O10 C9 1.371(5)
O10 C28 1.416(5)
O11 C29 1.432(5)
O12 C30 1.419(6)
C1 C6 1.379(6)
C1 C2 1.389(6)
C2 C3 1.388(6)
C3 C4 1.390(6)
C4 C5 1.383(6)
C5 C6 1.410(6)
C5 C29 1.506(6)
C7 C12 1.379(6)
C7 C8 1.391(6)
C8 C9 1.389(6)
C9 C10 1.396(6)
C10 C11 1.367(6)
C11 C12 1.406(6)
C11 C30 1.508(7)
C13 C14 1.497(6)
C15 C16 1.484(6)
C17 C18 1.483(6)
C19 C20 1.486(6)
C21 C22 1.489(6)
C23 C24 1.505(6)
C25 C26 1.485(7)
C27 C28 1.497(6)
N1 C35 1.350(5)
N1 C31 1.359(6)
N1 C42 1.487(5)
N2 C40 1.340(6)
N2 C36 1.365(6)
N2 C41 1.476(5)
C31 C32 1.373(6)
C32 C33 1.371(7)
C33 C34 1.388(6)
C34 C35 1.387(6)
C35 C36 1.478(6)
C36 C37 1.389(6)
C37 C38 1.392(6)
C38 C39 1.370(6)
C39 C40 1.374(6)
C41 C42 1.492(6)
F1 C44 1.339(5)
F2 C44 1.319(6)
F3 C44 1.339(5)
O13 C43 1.226(6)
O14 C43 1.262(6)
C43 C44 1.536(7)
F4 C46 1.331(6)
F5 C46 1.344(6)
F6 C46 1.304(6)
O15 C45 1.228(7)
O16 C45 1.240(7)
C45 C46 1.521(8)

loop_
_geom_torsion_atom_site_label_1
_geom_torsion_atom_site_label_2
_geom_torsion_atom_site_label_3
_geom_torsion_atom_site_label_4
_geom_torsion
C13 O1 C1 C6 6.5(6)
C13 O1 C1 C2 -173.5(4)
O1 C1 C2 C3 177.9(4)
C6 C1 C2 C3 -2.1(6)
C21 O6 C3 C2 -6.7(6)
C21 O6 C3 C4 174.1(4)
C1 C2 C3 O6 -177.3(4)
C1 C2 C3 C4 1.9(6)
O6 C3 C4 C5 178.9(4)
C2 C3 C4 C5 -0.3(7)
C3 C4 C5 C6 -1.1(6)
C3 C4 C5 C29 178.9(4)
O1 C1 C6 C5 -179.2(4)
C2 C1 C6 C5 0.8(6)
C4 C5 C6 C1 0.8(6)
C29 C5 C6 C1 -179.1(4)
C20 O5 C7 C12 -10.0(6)
C20 O5 C7 C8 170.5(4)
C12 C7 C8 C9 0.6(6)
O5 C7 C8 C9 -180.0(4)
C28 O10 C9 C8 -18.0(6)
C28 O10 C9 C10 164.3(4)
C7 C8 C9 O10 -178.6(4)
C7 C8 C9 C10 -1.1(6)
O10 C9 C10 C11 179.0(4)
C8 C9 C10 C11 1.3(6)
C9 C10 C11 C12 -0.9(6)
C9 C10 C11 C30 179.5(4)
O5 C7 C12 C11 -179.7(4)
C8 C7 C12 C11 -0.2(6)
C10 C11 C12 C7 0.4(6)
C30 C11 C12 C7 -180.0(4)
C1 O1 C13 C14 177.4(3)
C15 O2 C14 C13 175.0(4)
O1 C13 C14 O2 66.1(4)
C14 O2 C15 C16 166.3(4)
C17 O3 C16 C15 -178.8(3)
O2 C15 C16 O3 59.8(5)
C16 O3 C17 C18 -179.0(3)
C19 O4 C18 C17 -166.3(4)
O3 C17 C18 O4 -70.4(5)
C18 O4 C19 C20 -171.9(4)
C7 O5 C20 C19 -174.5(3)
O4 C19 C20 O5 -68.1(5)
C3 O6 C21 C22 -179.9(4)
C23 O7 C22 C21 176.7(3)
O6 C21 C22 O7 59.4(4)
C22 O7 C23 C24 -90.9(5)
C25 O8 C24 C23 -174.7(4)
O7 C23 C24 O8 -72.8(5)
C24 O8 C25 C26 -178.9(4)
C27 O9 C26 C25 167.0(4)
O8 C25 C26 O9 63.1(5)
C26 O9 C27 C28 175.2(4)
C9 O10 C28 C27 -179.3(4)
O9 C27 C28 O10 -78.6(4)
C4 C5 C29 O11 -95.8(5)
C6 C5 C29 O11 84.1(5)
C10 C11 C30 O12 127.8(4)
C12 C11 C30 O12 -51.8(5)
C35 N1 C31 C32 0.8(6)
C42 N1 C31 C32 -175.5(4)
N1 C31 C32 C33 -1.6(7)
C31 C32 C33 C34 1.7(7)
C32 C33 C34 C35 -1.1(6)
C31 N1 C35 C34 -0.2(6)
C42 N1 C35 C34 176.1(4)
C31 N1 C35 C36 -177.3(4)
C42 N1 C35 C36 -1.0(6)
C33 C34 C35 N1 0.3(6)
C33 C34 C35 C36 177.3(4)
C40 N2 C36 C37 -1.0(6)
C41 N2 C36 C37 178.1(4)
C40 N2 C36 C35 177.1(4)
C41 N2 C36 C35 -3.8(6)
N1 C35 C36 N2 -18.6(6)
C34 C35 C36 N2 164.3(4)
N1 C35 C36 C37 159.5(4)
C34 C35 C36 C37 -17.6(7)
N2 C36 C37 C38 0.5(6)
C35 C36 C37 C38 -177.5(4)
C36 C37 C38 C39 0.1(7)
C37 C38 C39 C40 -0.4(7)
C36 N2 C40 C39 0.7(6)
C41 N2 C40 C39 -178.4(4)
C38 C39 C40 N2 0.0(7)
C40 N2 C41 C42 -138.7(4)
C36 N2 C41 C42 42.3(5)
C35 N1 C42 C41 39.5(5)
C31 N1 C42 C41 -144.1(4)
N2 C41 C42 N1 -58.2(4)
O13 C43 C44 F2 54.4(6)
O14 C43 C44 F2 -125.8(5)
O13 C43 C44 F3 177.7(4)
O14 C43 C44 F3 -2.5(6)
O13 C43 C44 F1 -64.8(5)
O14 C43 C44 F1 115.1(5)
O15 C45 C46 F6 -112.3(6)
O16 C45 C46 F6 67.1(7)
O15 C45 C46 F4 124.8(5)
O16 C45 C46 F4 -55.9(6)
O15 C45 C46 F5 5.7(7)
O16 C45 C46 F5 -174.9(5)
